data_7233851
loop_
_publ_author_name
'Kathrin Stappert'
'Derya Unal'
'Bert Mallick'
'Anja-Verena Mudring'

_publ_section_title
;
 New triazolium based ionic liquid crystals
;
_journal_name_full 'Journal of Materials Chemistry C'
_journal_page_first 7976
_journal_page_last 7986
_journal_paper_doi 10.1039/C3TC31366B
_journal_volume 2
_journal_year 2014
_chemical_formula_moiety 'C26 H52 I3 N3'
_chemical_formula_sum 'C26 H52 I3 N3'
_chemical_formula_weight 787.42
_chemical_name_common '[C12C12triaz] I3'
_chemical_name_systematic
;
1-dodecyl-3-dodecyltriazolium triiodide
;
_space_group_IT_number 14
_space_group_name_Hall '-P 2ybc'
_space_group_name_H-M_alt 'P 1 21/c 1'
_symmetry_cell_setting monoclinic
_symmetry_space_group_name_Hall '-P 2ybc'
_symmetry_space_group_name_H-M 'P 1 21/c 1'
_atom_sites_solution_hydrogens geom
_atom_sites_solution_primary direct
_atom_sites_solution_secondary difmap
_cell_angle_alpha 90.00
_cell_angle_beta 107.64
_cell_angle_gamma 90.00
_cell_formula_units_Z 4
_cell_length_a 23.797(2)
_cell_length_b 9.0374(6)
_cell_length_c 15.9949(15)
_cell_measurement_reflns_used 8000
_cell_measurement_temperature 170(2)
_cell_measurement_theta_max 25.0
_cell_measurement_theta_min 2.4
_cell_volume 3278.2(5)
_computing_cell_refinement 'X-Area (Stoe & Cie, 2001)'
_computing_data_collection 'X-Area (Stoe & Cie, 2001)'
_computing_data_reduction 'X-Area (Stoe & Cie, 2001)'
_computing_molecular_graphics 'Diamond (Brandenburg 2011)'
_computing_publication_material 'WinGX publication routines (Farrugia, 1999)'
_computing_structure_refinement 'SHELXL-97 (Sheldrick, 1997)'
_computing_structure_solution 'SIR92 (Altomare 1994)'
_diffrn_ambient_temperature 170(2)
_diffrn_measured_fraction_theta_full 0.990
_diffrn_measured_fraction_theta_max 0.990
_diffrn_measurement_device_type 'STOE IPDS I'
_diffrn_measurement_method \w
_diffrn_radiation_monochromator graphite
_diffrn_radiation_source 'fine-focus sealed tube'
_diffrn_radiation_type MoK\a
_diffrn_radiation_wavelength 0.71073
_diffrn_reflns_av_R_equivalents 0.0381
_diffrn_reflns_av_sigmaI/netI 0.0541
_diffrn_reflns_limit_h_max 28
_diffrn_reflns_limit_h_min -28
_diffrn_reflns_limit_k_max 10
_diffrn_reflns_limit_k_min -10
_diffrn_reflns_limit_l_max 18
_diffrn_reflns_limit_l_min -18
_diffrn_reflns_number 22742
_diffrn_reflns_theta_full 25.00
_diffrn_reflns_theta_max 25.00
_diffrn_reflns_theta_min 2.43
_exptl_absorpt_coefficient_mu 2.877
_exptl_absorpt_correction_T_max 0.7129
_exptl_absorpt_correction_T_min 0.6160
_exptl_absorpt_correction_type numerical
_exptl_absorpt_process_details
;
  [X-Red (Stoe & Cie, 2001) and X-Shape (Stoe & Cie, 1999)]
;
_exptl_crystal_colour brown
_exptl_crystal_density_diffrn 1.595
_exptl_crystal_density_method 'not measured'
_exptl_crystal_description needle
_exptl_crystal_F_000 1552
_exptl_crystal_size_max 0.4
_exptl_crystal_size_mid 0.2
_exptl_crystal_size_min 0.1
_refine_diff_density_max 0.862
_refine_diff_density_min -0.408
_refine_diff_density_rms 0.078
_refine_ls_extinction_method none
_refine_ls_goodness_of_fit_ref 0.753
_refine_ls_hydrogen_treatment mixed
_refine_ls_matrix_type full
_refine_ls_number_parameters 289
_refine_ls_number_reflns 5712
_refine_ls_number_restraints 0
_refine_ls_restrained_S_all 0.753
_refine_ls_R_factor_all 0.0498
_refine_ls_R_factor_gt 0.0244
_refine_ls_shift/su_max 0.002
_refine_ls_shift/su_mean 0.000
_refine_ls_structure_factor_coef Fsqd
_refine_ls_weighting_details 'calc w=1/[\s^2^(Fo^2^)+(0.0235P)^2^+0.0000P] where P=(Fo^2^+2Fc^2^)/3'
_refine_ls_weighting_scheme calc
_refine_ls_wR_factor_gt 0.0458
_refine_ls_wR_factor_ref 0.0486
_reflns_number_gt 3523
_reflns_number_total 5712
_reflns_threshold_expression >2sigma(I)
_cod_data_source_file 100002.cif
_cod_data_source_block PCOD_100002
_cod_original_cell_volume 3278.1(5)
_cod_original_sg_symbol_H-M 'P 21/c'
_cod_database_code 7233851

loop_
_symmetry_equiv_pos_as_xyz
'x, y, z'
'-x, y+1/2, -z+1/2'
'-x, -y, -z'
'x, -y-1/2, z-1/2'

loop_
_atom_site_label
_atom_site_type_symbol
_atom_site_fract_x
_atom_site_fract_y
_atom_site_fract_z
_atom_site_U_iso_or_equiv
_atom_site_adp_type
_atom_site_occupancy
_atom_site_symmetry_multiplicity
_atom_site_calc_flag
_atom_site_refinement_flags
_atom_site_disorder_assembly
_atom_site_disorder_group
N3 N 0.47355(12) 0.7518(3) 0.3079(2) 0.0194(7) Uani 1 1 d . . .
N1 N 0.56142(13) 0.7482(3) 0.3874(2) 0.0205(7) Uani 1 1 d . . .
N2 N 0.52113(14) 0.8365(3) 0.3359(2) 0.0222(8) Uani 1 1 d . . .
C19 C 1.11425(17) 0.6976(4) 0.7829(3) 0.0286(10) Uani 1 1 d . . .
H5A H 1.1200 0.6348 0.7370 0.034 Uiso 1 1 calc R . .
H5B H 1.1095 0.6336 0.8289 0.034 Uiso 1 1 calc R . .
C16 C 0.94668(16) 0.7826(4) 0.6696(3) 0.0285(10) Uani 1 1 d . . .
H7A H 0.9520 0.8458 0.6235 0.034 Uiso 1 1 calc R . .
H7B H 0.9409 0.8463 0.7151 0.034 Uiso 1 1 calc R . .
C39 C -0.07822(16) 0.7064(4) -0.0977(3) 0.0266(10) Uani 1 1 d . . .
H9A H -0.0737 0.6423 -0.1439 0.032 Uiso 1 1 calc R . .
H9B H -0.0848 0.6439 -0.0522 0.032 Uiso 1 1 calc R . .
C13 C 0.77909(16) 0.6900(4) 0.5517(3) 0.0286(10) Uani 1 1 d . . .
H10A H 0.7851 0.6284 0.5055 0.034 Uiso 1 1 calc R . .
H10B H 0.7719 0.6255 0.5959 0.034 Uiso 1 1 calc R . .
C1 C 0.54016(16) 0.6103(4) 0.3924(3) 0.0226(9) Uani 1 1 d . . .
H11 H 0.5603 0.5306 0.4246 0.027 Uiso 1 1 calc R . .
C17 C 1.00257(16) 0.6927(4) 0.7077(3) 0.0256(10) Uani 1 1 d . . .
H16A H 1.0084 0.6293 0.6621 0.031 Uiso 1 1 calc R . .
H16B H 0.9973 0.6294 0.7537 0.031 Uiso 1 1 calc R . .
C14 C 0.83511(15) 0.7813(4) 0.5933(3) 0.0270(10) Uani 1 1 d . . .
H17A H 0.8414 0.8470 0.5490 0.032 Uiso 1 1 calc R . .
H17B H 0.8287 0.8423 0.6394 0.032 Uiso 1 1 calc R . .
C35 C 0.14575(16) 0.6955(4) 0.0546(3) 0.0272(10) Uani 1 1 d . . .
H18A H 0.1512 0.6299 0.0097 0.033 Uiso 1 1 calc R . .
H18B H 0.1401 0.6346 0.1014 0.033 Uiso 1 1 calc R . .
C31 C 0.36706(16) 0.7142(4) 0.2215(3) 0.0253(9) Uani 1 1 d . . .
H19A H 0.3604 0.6666 0.2720 0.030 Uiso 1 1 calc R . .
H19B H 0.3761 0.6382 0.1847 0.030 Uiso 1 1 calc R . .
C3 C 0.48283(16) 0.6133(4) 0.3401(3) 0.0235(9) Uani 1 1 d . . .
H20 H 0.4559 0.5358 0.3291 0.028 Uiso 1 1 calc R . .
C10 C 0.61884(16) 0.8144(4) 0.4353(3) 0.0258(10) Uani 1 1 d . . .
H24A H 0.6143 0.8705 0.4845 0.031 Uiso 1 1 calc R . .
H24B H 0.6301 0.8833 0.3966 0.031 Uiso 1 1 calc R . .
C37 C 0.03383(16) 0.6978(4) -0.0217(3) 0.0259(10) Uani 1 1 d . . .
H25A H 0.0385 0.6332 -0.0675 0.031 Uiso 1 1 calc R . .
H25B H 0.0280 0.6358 0.0245 0.031 Uiso 1 1 calc R . .
C36 C 0.09047(16) 0.7873(4) 0.0155(3) 0.0248(9) Uani 1 1 d . . .
H26A H 0.0964 0.8483 -0.0310 0.030 Uiso 1 1 calc R . .
H26B H 0.0853 0.8531 0.0605 0.030 Uiso 1 1 calc R . .
C40 C -0.13195(17) 0.8034(4) -0.1347(3) 0.0337(11) Uani 1 1 d . . .
H27A H -0.1366 0.8670 -0.0884 0.040 Uiso 1 1 calc R . .
H27B H -0.1253 0.8664 -0.1799 0.040 Uiso 1 1 calc R . .
C12 C 0.72551(16) 0.7875(4) 0.5138(3) 0.0268(10) Uani 1 1 d . . .
H28A H 0.7336 0.8540 0.4712 0.032 Uiso 1 1 calc R . .
H28B H 0.7195 0.8477 0.5606 0.032 Uiso 1 1 calc R . .
C30 C 0.41870(16) 0.8213(4) 0.2517(3) 0.0284(11) Uani 1 1 d . . .
H30A H 0.4264 0.8636 0.2005 0.034 Uiso 1 1 calc R . .
H30B H 0.4078 0.9015 0.2840 0.034 Uiso 1 1 calc R . .
C32 C 0.31159(16) 0.7983(4) 0.1699(3) 0.0266(10) Uani 1 1 d . . .
H31A H 0.3029 0.8733 0.2076 0.032 Uiso 1 1 calc R . .
H31B H 0.3194 0.8485 0.1209 0.032 Uiso 1 1 calc R . .
C18 C 1.05786(16) 0.7860(4) 0.7454(3) 0.0267(9) Uani 1 1 d . . .
H35A H 1.0627 0.8502 0.6996 0.032 Uiso 1 1 calc R . .
H35B H 1.0521 0.8485 0.7914 0.032 Uiso 1 1 calc R . .
C33 C 0.25745(17) 0.6997(4) 0.1347(3) 0.0286(10) Uani 1 1 d . . .
H38A H 0.2644 0.6311 0.0922 0.034 Uiso 1 1 calc R . .
H38B H 0.2516 0.6424 0.1826 0.034 Uiso 1 1 calc R . .
C34 C 0.20173(16) 0.7885(4) 0.0913(3) 0.0268(10) Uani 1 1 d . . .
H40A H 0.2081 0.8461 0.0438 0.032 Uiso 1 1 calc R . .
H40B H 0.1953 0.8574 0.1340 0.032 Uiso 1 1 calc R . .
C41 C -0.18859(17) 0.7178(5) -0.1734(3) 0.0444(12) Uani 1 1 d . . .
H43A H -0.2207 0.7859 -0.1954 0.067 Uiso 1 1 calc R . .
H43B H -0.1961 0.6569 -0.1288 0.067 Uiso 1 1 calc R . .
H43C H -0.1849 0.6565 -0.2205 0.067 Uiso 1 1 calc R . .
C11 C 0.66827(16) 0.7033(4) 0.4693(3) 0.0250(10) Uani 1 1 d . . .
H44A H 0.6729 0.6444 0.4211 0.030 Uiso 1 1 calc R . .
H44B H 0.6590 0.6372 0.5111 0.030 Uiso 1 1 calc R . .
C38 C -0.02103(16) 0.7929(4) -0.0593(3) 0.0258(9) Uani 1 1 d . . .
H46A H -0.0148 0.8557 -0.1048 0.031 Uiso 1 1 calc R . .
H46B H -0.0257 0.8569 -0.0132 0.031 Uiso 1 1 calc R . .
C20 C 1.16949(16) 0.7916(4) 0.8203(3) 0.0336(10) Uani 1 1 d . . .
H49A H 1.1744 0.8556 0.7744 0.040 Uiso 1 1 calc R . .
H49B H 1.1639 0.8542 0.8664 0.040 Uiso 1 1 calc R . .
C21 C 1.22548(18) 0.7012(5) 0.8574(3) 0.0510(13) Uani 1 1 d . . .
H98A H 1.2584 0.7666 0.8795 0.077 Uiso 1 1 calc R . .
H98B H 1.2319 0.6404 0.8119 0.077 Uiso 1 1 calc R . .
H98C H 1.2215 0.6394 0.9041 0.077 Uiso 1 1 calc R . .
C15 C 0.89103(17) 0.6893(4) 0.6319(3) 0.0283(10) Uani 1 1 d . . .
H99A H 0.8967 0.6254 0.5864 0.034 Uiso 1 1 calc R . .
H99B H 0.8855 0.6266 0.6780 0.034 Uiso 1 1 calc R . .
I3 I 0.393644(12) 0.72308(3) -0.017615(18) 0.03455(9) Uani 1 1 d . . .
I2 I 0.516836(13) 0.71699(3) 0.092913(19) 0.02803(7) Uani 1 1 d . . .
I1 I 0.639418(12) 0.74311(3) 0.203802(19) 0.04004(9) Uani 1 1 d . . .

loop_
_atom_site_aniso_label
_atom_site_aniso_U_11
_atom_site_aniso_U_22
_atom_site_aniso_U_33
_atom_site_aniso_U_23
_atom_site_aniso_U_13
_atom_site_aniso_U_12
N3 0.0121(15) 0.0247(18) 0.0204(17) -0.0006(14) 0.0036(13) 0.0003(15)
N1 0.0124(15) 0.0233(18) 0.0232(18) -0.0011(14) 0.0016(14) 0.0036(14)
N2 0.0153(18) 0.0204(15) 0.028(2) -0.0008(14) 0.0027(16) 0.0002(14)
C19 0.021(2) 0.033(2) 0.029(2) -0.0018(18) 0.0034(19) 0.0025(17)
C16 0.018(2) 0.031(2) 0.034(2) -0.0046(19) 0.0048(19) -0.0019(18)
C39 0.019(2) 0.025(2) 0.032(2) 0.0007(18) 0.0027(18) -0.0010(17)
C13 0.018(2) 0.029(2) 0.035(3) 0.0021(18) 0.002(2) 0.0002(17)
C1 0.022(2) 0.0150(18) 0.029(2) -0.0003(15) 0.0035(19) 0.0020(15)
C17 0.017(2) 0.028(2) 0.028(2) 0.0000(17) 0.0009(18) 0.0015(16)
C14 0.014(2) 0.029(2) 0.033(2) -0.0049(19) 0.0000(18) -0.0044(17)
C35 0.016(2) 0.030(2) 0.030(2) 0.0012(18) 0.0003(19) -0.0016(16)
C31 0.018(2) 0.027(2) 0.028(2) -0.0012(19) 0.0038(18) 0.0017(18)
C3 0.020(2) 0.0155(18) 0.032(2) 0.0010(16) 0.0035(19) 0.0013(15)
C10 0.012(2) 0.029(2) 0.030(2) -0.0028(17) -0.0025(19) -0.0049(16)
C37 0.017(2) 0.028(2) 0.029(2) 0.0001(17) 0.0013(18) -0.0012(16)
C36 0.019(2) 0.025(2) 0.026(2) 0.0007(18) 0.0006(18) -0.0023(17)
C40 0.022(2) 0.041(3) 0.034(3) 0.004(2) 0.003(2) 0.0001(18)
C12 0.015(2) 0.029(2) 0.031(2) 0.0003(19) -0.0001(18) 0.0008(17)
C30 0.015(2) 0.031(2) 0.034(3) 0.0092(18) -0.001(2) 0.0032(16)
C32 0.016(2) 0.031(2) 0.030(2) -0.0029(18) 0.0018(19) 0.0002(17)
C18 0.0173(19) 0.027(2) 0.034(2) -0.0025(19) 0.0053(18) -0.0011(17)
C33 0.020(2) 0.027(2) 0.035(3) -0.0012(18) 0.003(2) -0.0012(17)
C34 0.019(2) 0.026(2) 0.031(2) -0.0007(18) 0.0010(19) 0.0017(17)
C41 0.016(2) 0.061(3) 0.050(3) 0.003(2) 0.000(2) 0.001(2)
C11 0.017(2) 0.031(2) 0.025(2) -0.0001(18) 0.0025(18) 0.0053(17)
C38 0.019(2) 0.029(2) 0.025(2) 0.0013(17) 0.0005(18) -0.0019(17)
C20 0.017(2) 0.042(2) 0.035(3) 0.005(2) -0.0010(19) -0.0017(18)
C21 0.020(2) 0.073(3) 0.054(3) 0.003(3) 0.003(2) 0.001(2)
C15 0.021(2) 0.026(2) 0.033(3) -0.0002(17) 0.000(2) 0.0019(16)
I3 0.02907(16) 0.04130(18) 0.03085(17) 0.00114(13) 0.00545(13) -0.00329(13)
I2 0.03131(14) 0.02728(14) 0.02647(13) 0.00095(13) 0.01019(11) 0.00160(14)
I1 0.02861(16) 0.05597(19) 0.03231(17) 0.00237(14) 0.00439(13) 0.00105(15)

loop_
_atom_type_symbol
_atom_type_description
_atom_type_scat_dispersion_real
_atom_type_scat_dispersion_imag
_atom_type_scat_source
C C 0.0033 0.0016 'International Tables Vol C Tables 4.2.6.8 and 6.1.1.4'
I I -0.4742 1.8119 'International Tables Vol C Tables 4.2.6.8 and 6.1.1.4'
N N 0.0061 0.0033 'International Tables Vol C Tables 4.2.6.8 and 6.1.1.4'
H H 0.0000 0.0000 'International Tables Vol C Tables 4.2.6.8 and 6.1.1.4'

loop_
_geom_angle_atom_site_label_1
_geom_angle_atom_site_label_2
_geom_angle_atom_site_label_3
_geom_angle
_geom_angle_site_symmetry_1
_geom_angle_site_symmetry_3
N2 N3 C3 112.5(3) . .
N2 N3 C30 117.7(3) . .
C3 N3 C30 129.7(3) . .
N2 N1 C1 112.2(3) . .
N2 N1 C10 117.4(3) . .
C1 N1 C10 130.2(3) . .
N1 N2 N3 104.2(3) . .
C18 C19 C20 114.5(3) . .
C18 C19 H5A 108.6 . .
C20 C19 H5A 108.6 . .
C18 C19 H5B 108.6 . .
C20 C19 H5B 108.6 . .
H5A C19 H5B 107.6 . .
C17 C16 C15 114.3(3) . .
C17 C16 H7A 108.7 . .
C15 C16 H7A 108.7 . .
C17 C16 H7B 108.7 . .
C15 C16 H7B 108.7 . .
H7A C16 H7B 107.6 . .
C40 C39 C38 113.8(3) . .
C40 C39 H9A 108.8 . .
C38 C39 H9A 108.8 . .
C40 C39 H9B 108.8 . .
C38 C39 H9B 108.8 . .
H9A C39 H9B 107.7 . .
C12 C13 C14 112.0(3) . .
C12 C13 H10A 109.2 . .
C14 C13 H10A 109.2 . .
C12 C13 H10B 109.2 . .
C14 C13 H10B 109.2 . .
H10A C13 H10B 107.9 . .
N1 C1 C3 105.5(3) . .
N1 C1 H11 127.3 . .
C3 C1 H11 127.3 . .
C16 C17 C18 114.1(3) . .
C16 C17 H16A 108.7 . .
C18 C17 H16A 108.7 . .
C16 C17 H16B 108.7 . .
C18 C17 H16B 108.7 . .
H16A C17 H16B 107.6 . .
C15 C14 C13 114.7(3) . .
C15 C14 H17A 108.6 . .
C13 C14 H17A 108.6 . .
C15 C14 H17B 108.6 . .
C13 C14 H17B 108.6 . .
H17A C14 H17B 107.6 . .
C36 C35 C34 113.7(3) . .
C36 C35 H18A 108.8 . .
C34 C35 H18A 108.8 . .
C36 C35 H18B 108.8 . .
C34 C35 H18B 108.8 . .
H18A C35 H18B 107.7 . .
C30 C31 C32 109.7(3) . .
C30 C31 H19A 109.7 . .
C32 C31 H19A 109.7 . .
C30 C31 H19B 109.7 . .
C32 C31 H19B 109.7 . .
H19A C31 H19B 108.2 . .
N3 C3 C1 105.7(3) . .
N3 C3 H20 127.2 . .
C1 C3 H20 127.2 . .
N1 C10 C11 114.4(3) . .
N1 C10 H24A 108.7 . .
C11 C10 H24A 108.7 . .
N1 C10 H24B 108.7 . .
C11 C10 H24B 108.7 . .
H24A C10 H24B 107.6 . .
C38 C37 C36 113.8(3) . .
C38 C37 H25A 108.8 . .
C36 C37 H25A 108.8 . .
C38 C37 H25B 108.8 . .
C36 C37 H25B 108.8 . .
H25A C37 H25B 107.7 . .
C35 C36 C37 115.0(3) . .
C35 C36 H26A 108.5 . .
C37 C36 H26A 108.5 . .
C35 C36 H26B 108.5 . .
C37 C36 H26B 108.5 . .
H26A C36 H26B 107.5 . .
C41 C40 C39 113.9(3) . .
C41 C40 H27A 108.8 . .
C39 C40 H27A 108.8 . .
C41 C40 H27B 108.8 . .
C39 C40 H27B 108.8 . .
H27A C40 H27B 107.7 . .
C13 C12 C11 114.7(3) . .
C13 C12 H28A 108.6 . .
C11 C12 H28A 108.6 . .
C13 C12 H28B 108.6 . .
C11 C12 H28B 108.6 . .
H28A C12 H28B 107.6 . .
N3 C30 C31 113.7(3) . .
N3 C30 H30A 108.8 . .
C31 C30 H30A 108.8 . .
N3 C30 H30B 108.8 . .
C31 C30 H30B 108.8 . .
H30A C30 H30B 107.7 . .
C33 C32 C31 113.8(3) . .
C33 C32 H31A 108.8 . .
C31 C32 H31A 108.8 . .
C33 C32 H31B 108.8 . .
C31 C32 H31B 108.8 . .
H31A C32 H31B 107.7 . .
C19 C18 C17 114.8(3) . .
C19 C18 H35A 108.6 . .
C17 C18 H35A 108.6 . .
C19 C18 H35B 108.6 . .
C17 C18 H35B 108.6 . .
H35A C18 H35B 107.6 . .
C34 C33 C32 112.4(3) . .
C34 C33 H38A 109.1 . .
C32 C33 H38A 109.1 . .
C34 C33 H38B 109.1 . .
C32 C33 H38B 109.1 . .
H38A C33 H38B 107.9 . .
C33 C34 C35 114.9(3) . .
C33 C34 H40A 108.5 . .
C35 C34 H40A 108.5 . .
C33 C34 H40B 108.5 . .
C35 C34 H40B 108.5 . .
H40A C34 H40B 107.5 . .
C40 C41 H43A 109.5 . .
C40 C41 H43B 109.5 . .
H43A C41 H43B 109.5 . .
C40 C41 H43C 109.5 . .
H43A C41 H43C 109.5 . .
H43B C41 H43C 109.5 . .
C10 C11 C12 108.7(3) . .
C10 C11 H44A 109.9 . .
C12 C11 H44A 109.9 . .
C10 C11 H44B 109.9 . .
C12 C11 H44B 109.9 . .
H44A C11 H44B 108.3 . .
C37 C38 C39 114.9(3) . .
C37 C38 H46A 108.5 . .
C39 C38 H46A 108.5 . .
C37 C38 H46B 108.5 . .
C39 C38 H46B 108.5 . .
H46A C38 H46B 107.5 . .
C21 C20 C19 113.7(3) . .
C21 C20 H49A 108.8 . .
C19 C20 H49A 108.8 . .
C21 C20 H49B 108.8 . .
C19 C20 H49B 108.8 . .
H49A C20 H49B 107.7 . .
C20 C21 H98A 109.5 . .
C20 C21 H98B 109.5 . .
H98A C21 H98B 109.5 . .
C20 C21 H98C 109.5 . .
H98A C21 H98C 109.5 . .
H98B C21 H98C 109.5 . .
C14 C15 C16 113.7(3) . .
C14 C15 H99A 108.8 . .
C16 C15 H99A 108.8 . .
C14 C15 H99B 108.8 . .
C16 C15 H99B 108.8 . .
H99A C15 H99B 107.7 . .
I1 I2 I3 174.294(14) . .

loop_
_geom_bond_atom_site_label_1
_geom_bond_atom_site_label_2
_geom_bond_distance
_geom_bond_site_symmetry_2
N3 N2 1.327(4) .
N3 C3 1.346(4) .
N3 C30 1.482(4) .
N1 N2 1.325(4) .
N1 C1 1.357(4) .
N1 C10 1.476(4) .
C19 C18 1.520(5) .
C19 C20 1.527(5) .
C19 H5A 0.9700 .
C19 H5B 0.9700 .
C16 C17 1.520(5) .
C16 C15 1.531(5) .
C16 H7A 0.9700 .
C16 H7B 0.9700 .
C39 C40 1.515(5) .
C39 C38 1.528(5) .
C39 H9A 0.9700 .
C39 H9B 0.9700 .
C13 C12 1.517(5) .
C13 C14 1.537(5) .
C13 H10A 0.9700 .
C13 H10B 0.9700 .
C1 C3 1.367(5) .
C1 H11 0.9300 .
C17 C18 1.524(5) .
C17 H16A 0.9700 .
C17 H16B 0.9700 .
C14 C15 1.531(5) .
C14 H17A 0.9700 .
C14 H17B 0.9700 .
C35 C36 1.520(5) .
C35 C34 1.533(5) .
C35 H18A 0.9700 .
C35 H18B 0.9700 .
C31 C30 1.523(5) .
C31 C32 1.530(5) .
C31 H19A 0.9700 .
C31 H19B 0.9700 .
C3 H20 0.9300 .
C10 C11 1.517(5) .
C10 H24A 0.9700 .
C10 H24B 0.9700 .
C37 C38 1.526(5) .
C37 C36 1.529(5) .
C37 H25A 0.9700 .
C37 H25B 0.9700 .
C36 H26A 0.9700 .
C36 H26B 0.9700 .
C40 C41 1.514(5) .
C40 H27A 0.9700 .
C40 H27B 0.9700 .
C12 C11 1.534(5) .
C12 H28A 0.9700 .
C12 H28B 0.9700 .
C30 H30A 0.9700 .
C30 H30B 0.9700 .
C32 C33 1.527(5) .
C32 H31A 0.9700 .
C32 H31B 0.9700 .
C18 H35A 0.9700 .
C18 H35B 0.9700 .
C33 C34 1.525(5) .
C33 H38A 0.9700 .
C33 H38B 0.9700 .
C34 H40A 0.9700 .
C34 H40B 0.9700 .
C41 H43A 0.9600 .
C41 H43B 0.9600 .
C41 H43C 0.9600 .
C11 H44A 0.9700 .
C11 H44B 0.9700 .
C38 H46A 0.9700 .
C38 H46B 0.9700 .
C20 C21 1.522(5) .
C20 H49A 0.9700 .
C20 H49B 0.9700 .
C21 H98A 0.9600 .
C21 H98B 0.9600 .
C21 H98C 0.9600 .
C15 H99A 0.9700 .
C15 H99B 0.9700 .
I3 I2 2.9293(5) .
I2 I1 2.9282(5) .
